data_1570317
loop_
_publ_author_name
'Peddi, Balakrishna'
'Khan, Souvik'
'Gonnade, Rajesh G.'
'Yildiz, Cem B.'
'Majumdar, Moumita'

_publ_section_title
;
 Intramolecular donor-stabilized tetra-coordinated germanium(iv)
 di-cations and their Lewis acidic properties.
;
_journal_issue 47
_journal_name_full 'Chemical science'
_journal_page_first 13755
_journal_page_last 13764
_journal_paper_doi 10.1039/d3sc03717g
_journal_volume 14
_journal_year 2023
_chemical_formula_moiety 'C36 H45 Ge P2, C F3 S O3, 4(C4 H8 O1)'
_chemical_formula_sum 'C53 H77 F3 Ge O7 P2 S'
_chemical_formula_weight 1049.73
_space_group_crystal_system monoclinic
_space_group_IT_number 7
_space_group_name_Hall 'P -2yac'
_space_group_name_H-M_alt 'P 1 n 1'
_atom_sites_solution_hydrogens mixed
_audit_creation_method SHELXL-2014/7
_audit_update_record
;
2022-12-02 deposited with the CCDC.	2023-11-16 downloaded from the CCDC.
;
_cell_angle_alpha 90
_cell_angle_beta 96.178(7)
_cell_angle_gamma 90
_cell_formula_units_Z 2
_cell_length_a 13.481(3)
_cell_length_b 9.414(2)
_cell_length_c 21.087(4)
_cell_measurement_reflns_used 8910
_cell_measurement_temperature 100(2)
_cell_measurement_theta_max 28.34
_cell_measurement_theta_min 2.37
_cell_volume 2660.6(10)
_computing_cell_refinement 'SAINT (Bruker, 2016)'
_computing_data_collection 'APEX3 (Bruker, 2016)'
_computing_data_reduction 'SAINT (Bruker, 2016)'
_computing_molecular_graphics 'Bruker SHELXTL, Mercury 2020.20'
_computing_publication_material 'Bruker SHELXTL'
_computing_structure_refinement 'SHELXL-2018/3 (Sheldrick, 2018)'
_computing_structure_solution 'SHELXT 2014/5 (Sheldrick, 2014)'
_diffrn_ambient_temperature 100(2)
_diffrn_detector 'Photon II CPAD Area Detector'
_diffrn_detector_area_resol_mean 7.39
_diffrn_measured_fraction_theta_full 0.996
_diffrn_measured_fraction_theta_max 0.983
_diffrn_measurement_device '\k-geometry diffractometer'
_diffrn_measurement_device_type 'Bruker D8 VENTURE Kappa Duo PHOTON II CPAD'
_diffrn_measurement_method '\f and \w scans'
_diffrn_radiation_monochromator 'multilayer mirrors'
_diffrn_radiation_type MoK\a
_diffrn_radiation_wavelength 0.71073
_diffrn_reflns_av_R_equivalents 0.1814
_diffrn_reflns_av_unetI/netI 0.1412
_diffrn_reflns_Laue_measured_fraction_full 0.996
_diffrn_reflns_Laue_measured_fraction_max 0.983
_diffrn_reflns_limit_h_max 17
_diffrn_reflns_limit_h_min -18
_diffrn_reflns_limit_k_max 12
_diffrn_reflns_limit_k_min -12
_diffrn_reflns_limit_l_max 27
_diffrn_reflns_limit_l_min -28
_diffrn_reflns_number 74267
_diffrn_reflns_point_group_measured_fraction_full 0.970
_diffrn_reflns_point_group_measured_fraction_max 0.890
_diffrn_reflns_theta_full 25.242
_diffrn_reflns_theta_max 28.577
_diffrn_reflns_theta_min 2.371
_diffrn_source 'micro-focus sealed tube'
_diffrn_source_type 'Incoatech I\mS HB'
_exptl_absorpt_coefficient_mu 0.735
_exptl_absorpt_correction_T_max 0.7457
_exptl_absorpt_correction_T_min 0.6594
_exptl_absorpt_correction_type multi-scan
_exptl_absorpt_process_details 'SADABS (Bruker, 2016)'
_exptl_crystal_colour colourless
_exptl_crystal_density_diffrn 1.310
_exptl_crystal_description tiny-block
_exptl_crystal_F_000 1112
_exptl_crystal_size_max 0.200
_exptl_crystal_size_mid 0.160
_exptl_crystal_size_min 0.150
_refine_diff_density_max 1.006
_refine_diff_density_min -0.653
_refine_diff_density_rms 0.106
_refine_ls_abs_structure_details
;
 Flack x determined using 2315 quotients [(I+)-(I-)]/[(I+)+(I-)]
 (Parsons, Flack and Wagner, Acta Cryst. B69 (2013) 249-259).
;
_refine_ls_abs_structure_Flack 0.160(7)
_refine_ls_extinction_method none
_refine_ls_goodness_of_fit_ref 1.052
_refine_ls_hydrogen_treatment mixed
_refine_ls_matrix_type full
_refine_ls_number_parameters 574
_refine_ls_number_reflns 12086
_refine_ls_number_restraints 137
_refine_ls_restrained_S_all 1.052
_refine_ls_R_factor_all 0.1244
_refine_ls_R_factor_gt 0.0561
_refine_ls_shift/su_max 0.000
_refine_ls_shift/su_mean 0.000
_refine_ls_structure_factor_coef Fsqd
_refine_ls_weighting_details 'w=1/[\s^2^(Fo^2^)+(0.0982P)^2^] where P=(Fo^2^+2Fc^2^)/3'
_refine_ls_weighting_scheme calc
_refine_ls_wR_factor_gt 0.1493
_refine_ls_wR_factor_ref 0.1805
_reflns_Friedel_coverage 0.809
_reflns_Friedel_fraction_full 0.944
_reflns_Friedel_fraction_max 0.796
_reflns_number_gt 7599
_reflns_number_total 12086
_reflns_threshold_expression 'I > 2\s(I)'
_cod_data_source_file d3sc03717g2.cif
_cod_data_source_block BA_146T
_cod_depositor_comments 'Adding full bibliography for 1570312--1570327.cif.'
_cod_original_cell_volume 2660.7(10)
_cod_original_sg_symbol_H-M 'P n'
_cod_database_code 1570317
_shelx_shelxl_version_number 2014/7
_shelx_space_group_comment
;
The symmetry employed for this shelxl refinement is uniquely defined
by the following loop, which should always be used as a source of
symmetry information in preference to the above space-group names.
They are only intended as comments.
;
_shelx_estimated_absorpt_t_min 0.867
_shelx_estimated_absorpt_t_max 0.898

loop_
_space_group_symop_operation_xyz
'x, y, z'
'x+1/2, -y, z+1/2'

loop_
_atom_site_label
_atom_site_type_symbol
_atom_site_fract_x
_atom_site_fract_y
_atom_site_fract_z
_atom_site_U_iso_or_equiv
_atom_site_adp_type
_atom_site_occupancy
_atom_site_site_symmetry_order
_atom_site_calc_flag
_atom_site_refinement_flags_posn
_atom_site_refinement_flags_adp
_atom_site_refinement_flags_occupancy
_atom_site_disorder_assembly
_atom_site_disorder_group
Ge1 Ge -0.00991(5) 0.49221(6) 0.41900(3) 0.02327(16) Uani 1 1 d D . . . .
H1 H -0.017(7) 0.656(3) 0.420(5) 0.043(19) Uiso 1 1 d D . . . .
P1 P 0.13454(14) 0.50532(17) 0.35036(8) 0.0231(4) Uani 1 1 d . . . . .
P2 P -0.15912(14) 0.49340(17) 0.49151(8) 0.0234(4) Uani 1 1 d . . . . .
C1 C 0.2253(6) 0.5214(9) 0.4190(3) 0.0295(16) Uani 1 1 d . . . . .
C2 C 0.3213(5) 0.5766(9) 0.4201(3) 0.0350(17) Uani 1 1 d . . . . .
H2 H 0.3405 0.6205 0.3827 0.042 Uiso 1 1 calc R U . . .
C3 C 0.3910(6) 0.5692(11) 0.4751(3) 0.044(2) Uani 1 1 d . . . . .
H3 H 0.4555 0.6097 0.4751 0.053 Uiso 1 1 calc R U . . .
C4 C 0.3638(6) 0.5019(9) 0.5292(4) 0.041(2) Uani 1 1 d . . . . .
C5 C 0.2664(5) 0.4527(9) 0.5290(3) 0.0334(16) Uani 1 1 d . . . . .
C6 C 0.1920(5) 0.4660(9) 0.4763(3) 0.0271(14) Uani 1 1 d . . . . .
C7 C 0.0932(5) 0.4278(7) 0.4858(3) 0.0251(13) Uani 1 1 d . . . . .
C8 C 0.0759(5) 0.3730(9) 0.5441(3) 0.0315(15) Uani 1 1 d . . . . .
H8 H 0.0095 0.3481 0.5506 0.038 Uiso 1 1 calc R U . . .
C9 C 0.1520(6) 0.3518(9) 0.5950(3) 0.0375(17) Uani 1 1 d . . . . .
H9 H 0.1373 0.3098 0.6339 0.045 Uiso 1 1 calc R U . . .
C10 C 0.2466(5) 0.3929(9) 0.5869(3) 0.0365(17) Uani 1 1 d . . . . .
C11 C 0.3439(6) 0.3920(11) 0.6312(3) 0.047(2) Uani 1 1 d . . . . .
H11A H 0.3665 0.2935 0.6407 0.056 Uiso 1 1 calc R U . . .
H11B H 0.3354 0.4410 0.6718 0.056 Uiso 1 1 calc R U . . .
C12 C 0.4194(6) 0.4720(13) 0.5942(4) 0.061(3) Uani 1 1 d . . . . .
H12A H 0.4408 0.5616 0.6161 0.073 Uiso 1 1 calc R U . . .
H12B H 0.4791 0.4127 0.5902 0.073 Uiso 1 1 calc R U . . .
C13 C 0.1750(5) 0.3451(8) 0.3094(3) 0.0314(15) Uani 1 1 d . . . . .
H13 H 0.1271 0.3304 0.2704 0.038 Uiso 1 1 calc R U . . .
C14 C 0.1705(7) 0.2151(10) 0.3505(4) 0.0468(19) Uani 1 1 d . . . . .
H14A H 0.1813 0.1301 0.3253 0.070 Uiso 1 1 calc R U . . .
H14B H 0.1049 0.2096 0.3664 0.070 Uiso 1 1 calc R U . . .
H14C H 0.2224 0.2210 0.3867 0.070 Uiso 1 1 calc R U . . .
C15 C 0.2791(6) 0.3650(11) 0.2876(4) 0.046(2) Uani 1 1 d . . . . .
H15A H 0.2801 0.4519 0.2621 0.069 Uiso 1 1 calc R U . . .
H15B H 0.2951 0.2833 0.2618 0.069 Uiso 1 1 calc R U . . .
H15C H 0.3286 0.3725 0.3250 0.069 Uiso 1 1 calc R U . . .
C16 C 0.1478(6) 0.6570(9) 0.2982(3) 0.0325(16) Uani 1 1 d . . . . .
H16 H 0.2173 0.6572 0.2858 0.039 Uiso 1 1 calc R U . . .
C17 C 0.1298(8) 0.7962(9) 0.3297(5) 0.051(2) Uani 1 1 d . . . . .
H17A H 0.0589 0.8049 0.3355 0.077 Uiso 1 1 calc R U . . .
H17B H 0.1493 0.8743 0.3029 0.077 Uiso 1 1 calc R U . . .
H17C H 0.1696 0.8004 0.3714 0.077 Uiso 1 1 calc R U . . .
C18 C 0.0750(8) 0.6395(11) 0.2373(4) 0.055(2) Uani 1 1 d . . . . .
H18A H 0.0764 0.5409 0.2225 0.082 Uiso 1 1 calc R U . . .
H18B H 0.0949 0.7028 0.2040 0.082 Uiso 1 1 calc R U . . .
H18C H 0.0073 0.6636 0.2465 0.082 Uiso 1 1 calc R U . . .
C19 C -0.1126(5) 0.4103(7) 0.3573(3) 0.0237(13) Uani 1 1 d . . . . .
C20 C -0.0940(5) 0.3505(8) 0.3007(3) 0.0319(15) Uani 1 1 d . . . . .
H20 H -0.0268 0.3289 0.2947 0.038 Uiso 1 1 calc R U . . .
C21 C -0.1700(6) 0.3183(9) 0.2499(3) 0.0366(17) Uani 1 1 d . . . . .
H21 H -0.1535 0.2736 0.2121 0.044 Uiso 1 1 calc R U . . .
C22 C -0.2655(5) 0.3527(8) 0.2567(3) 0.0324(15) Uani 1 1 d . . . . .
C23 C -0.2859(5) 0.4148(7) 0.3146(3) 0.0235(12) Uani 1 1 d . . . . .
C24 C -0.2142(5) 0.4415(7) 0.3662(3) 0.0244(13) Uani 1 1 d . . . . .
C25 C -0.2485(6) 0.4997(8) 0.4216(3) 0.0306(18) Uani 1 1 d . . . . .
C26 C -0.3473(6) 0.5387(11) 0.4199(3) 0.0435(19) Uani 1 1 d . . . . .
H26 H -0.3694 0.5813 0.4567 0.052 Uiso 1 1 calc R U . . .
C27 C -0.4170(6) 0.5181(11) 0.3656(4) 0.048(2) Uani 1 1 d . . . . .
H27 H -0.4841 0.5492 0.3657 0.057 Uiso 1 1 calc R U . . .
C28 C -0.3874(5) 0.4544(10) 0.3142(3) 0.0354(16) Uani 1 1 d . . . . .
C29 C -0.4413(6) 0.4117(11) 0.2503(3) 0.048(2) Uani 1 1 d . . . . .
H29A H -0.4693 0.4963 0.2269 0.058 Uiso 1 1 calc R U . . .
H29B H -0.4965 0.3453 0.2562 0.058 Uiso 1 1 calc R U . . .
C30 C -0.3628(5) 0.3390(9) 0.2133(3) 0.0385(17) Uani 1 1 d . . . . .
H30A H -0.3799 0.2379 0.2051 0.046 Uiso 1 1 calc R U . . .
H30B H -0.3579 0.3872 0.1720 0.046 Uiso 1 1 calc R U . . .
C31 C -0.1817(6) 0.6447(10) 0.5431(3) 0.0384(18) Uani 1 1 d . . . . .
H31 H -0.2531 0.6417 0.5519 0.046 Uiso 1 1 calc R U . . .
C32 C -0.1640(9) 0.7863(11) 0.5082(4) 0.057(2) Uani 1 1 d . . . . .
H32A H -0.0944 0.7913 0.4990 0.086 Uiso 1 1 calc R U . . .
H32B H -0.1785 0.8664 0.5354 0.086 Uiso 1 1 calc R U . . .
H32C H -0.2081 0.7904 0.4681 0.086 Uiso 1 1 calc R U . . .
C33 C -0.1169(7) 0.6335(10) 0.6060(3) 0.045(2) Uani 1 1 d . . . . .
H33A H -0.1334 0.5462 0.6279 0.068 Uiso 1 1 calc R U . . .
H33B H -0.1288 0.7157 0.6326 0.068 Uiso 1 1 calc R U . . .
H33C H -0.0466 0.6313 0.5982 0.068 Uiso 1 1 calc R U . . .
C34 C -0.1965(6) 0.3347(9) 0.5358(3) 0.0366(17) Uani 1 1 d . . . . .
H34 H -0.1503 0.3283 0.5761 0.044 Uiso 1 1 calc R U . . .
C35 C -0.3021(7) 0.3418(12) 0.5545(4) 0.052(2) Uani 1 1 d . . . . .
H35A H -0.3494 0.3490 0.5159 0.079 Uiso 1 1 calc R U . . .
H35B H -0.3088 0.4252 0.5815 0.079 Uiso 1 1 calc R U . . .
H35C H -0.3162 0.2557 0.5780 0.079 Uiso 1 1 calc R U . . .
C36 C -0.1787(8) 0.2018(9) 0.4957(4) 0.051(2) Uani 1 1 d . . . . .
H36A H -0.1845 0.1164 0.5217 0.076 Uiso 1 1 calc R U . . .
H36B H -0.1118 0.2061 0.4817 0.076 Uiso 1 1 calc R U . . .
H36C H -0.2287 0.1984 0.4584 0.076 Uiso 1 1 calc R U . . .
S1 S -0.10249(18) 0.2372(2) 0.71816(10) 0.0421(4) Uani 1 1 d . . . . .
F1 F -0.0461(10) -0.0275(9) 0.7286(5) 0.121(4) Uani 1 1 d . . . . .
F2 F -0.1989(9) 0.0087(9) 0.7390(5) 0.123(4) Uani 1 1 d . . . . .
F3 F -0.1429(8) 0.0158(8) 0.6468(4) 0.110(3) Uani 1 1 d . . . . .
O1 O -0.1944(6) 0.2959(9) 0.6913(3) 0.076(2) Uani 1 1 d . . . . .
O2 O -0.0846(5) 0.2531(7) 0.7857(3) 0.0607(16) Uani 1 1 d . . . . .
O3 O -0.0220(6) 0.2658(10) 0.6815(4) 0.083(2) Uani 1 1 d . . . . .
C37 C -0.1221(10) 0.0492(13) 0.7073(5) 0.073(3) Uani 1 1 d . . . . .
O4 O 0.0307(5) 0.2095(9) 0.1772(3) 0.0685(19) Uani 1 1 d . . . . .
C38 C 0.018(2) 0.074(4) 0.1853(15) 0.076(2) Uani 0.5 1 d . U P A 1
H38A H -0.0537 0.0532 0.1837 0.091 Uiso 0.5 1 calc R U P A 1
H38B H 0.0504 0.0463 0.2279 0.091 Uiso 0.5 1 calc R U P A 1
C39 C 0.063(2) -0.014(3) 0.1346(14) 0.076(2) Uani 0.5 1 d . U P A 1
H39A H 0.1071 -0.0893 0.1542 0.091 Uiso 0.5 1 calc R U P A 1
H39B H 0.0099 -0.0576 0.1047 0.091 Uiso 0.5 1 calc R U P A 1
C40 C 0.1185(19) 0.090(3) 0.1027(12) 0.076(2) Uani 0.5 1 d . U P A 1
H40A H 0.0986 0.0858 0.0561 0.091 Uiso 0.5 1 calc R U P A 1
H40B H 0.1907 0.0688 0.1105 0.091 Uiso 0.5 1 calc R U P A 1
C41 C 0.098(2) 0.230(4) 0.1270(13) 0.076(2) Uani 0.5 1 d . U P A 1
H41A H 0.0658 0.2910 0.0923 0.091 Uiso 0.5 1 calc R U P A 1
H41B H 0.1609 0.2766 0.1450 0.091 Uiso 0.5 1 calc R U P A 1
C38' C -0.007(2) 0.057(4) 0.1759(15) 0.076(2) Uani 0.5 1 d . U P A 2
H38C H -0.0793 0.0564 0.1789 0.091 Uiso 0.5 1 calc R U P A 2
H38D H 0.0267 0.0049 0.2130 0.091 Uiso 0.5 1 calc R U P A 2
C39' C 0.016(2) -0.014(3) 0.1142(15) 0.076(2) Uani 0.5 1 d . U P A 2
H39C H -0.0454 -0.0395 0.0862 0.091 Uiso 0.5 1 calc R U P A 2
H39D H 0.0590 -0.0992 0.1218 0.091 Uiso 0.5 1 calc R U P A 2
C40' C 0.0787(19) 0.129(3) 0.0855(11) 0.076(2) Uani 0.5 1 d . U P A 2
H40C H 0.1354 0.0958 0.0633 0.091 Uiso 0.5 1 calc R U P A 2
H40D H 0.0332 0.1852 0.0552 0.091 Uiso 0.5 1 calc R U P A 2
C41' C 0.115(2) 0.217(4) 0.1426(12) 0.076(2) Uani 0.5 1 d . U P A 2
H41C H 0.1753 0.1755 0.1667 0.091 Uiso 0.5 1 calc R U P A 2
H41D H 0.1298 0.3163 0.1305 0.091 Uiso 0.5 1 calc R U P A 2
O5 O -0.1368(11) 0.9564(18) 0.3385(8) 0.149(4) Uani 1 1 d D . . . .
C43 C -0.2398(15) 0.794(2) 0.2737(11) 0.145(7) Uani 1 1 d D U . . .
H43A H -0.2670 0.7166 0.2984 0.174 Uiso 1 1 calc R U . . .
H43B H -0.2431 0.7658 0.2283 0.174 Uiso 1 1 calc R U . . .
C42 C -0.1356(14) 0.832(2) 0.3000(10) 0.141(7) Uani 1 1 d D U . . .
H42A H -0.1057 0.7517 0.3260 0.169 Uiso 1 1 calc R U . . .
H42B H -0.0945 0.8484 0.2646 0.169 Uiso 1 1 calc R U . . .
C44 C -0.295(2) 0.933(3) 0.2814(13) 0.199(11) Uani 1 1 d D U . . .
H44A H -0.2867 0.9996 0.2462 0.239 Uiso 1 1 calc R U . . .
H44B H -0.3670 0.9165 0.2842 0.239 Uiso 1 1 calc R U . . .
C45 C -0.2432(14) 0.982(2) 0.3424(11) 0.149(4) Uani 1 1 d D U . . .
H45A H -0.2558 1.0847 0.3485 0.178 Uiso 1 1 calc R U . . .
H45B H -0.2664 0.9290 0.3785 0.178 Uiso 1 1 calc R U . . .
O6 O 0.3807(12) 0.079(2) 0.4629(8) 0.162(5) Uani 1 1 d . . . . .
C46 C 0.4557(19) 0.182(3) 0.4495(12) 0.162(5) Uani 1 1 d . U . . .
H46A H 0.4961 0.2096 0.4897 0.195 Uiso 1 1 calc R U . . .
H46B H 0.4227 0.2689 0.4308 0.195 Uiso 1 1 calc R U . . .
C47 C 0.5207(17) 0.123(3) 0.4052(12) 0.156(8) Uani 1 1 d . U . . .
H47A H 0.5908 0.1515 0.4171 0.188 Uiso 1 1 calc R U . . .
H47B H 0.4997 0.1547 0.3610 0.188 Uiso 1 1 calc R U . . .
C48 C 0.5091(15) -0.037(2) 0.4110(12) 0.133(6) Uani 1 1 d . U . . .
H48A H 0.5193 -0.0864 0.3708 0.159 Uiso 1 1 calc R U . . .
H48B H 0.5550 -0.0764 0.4464 0.159 Uiso 1 1 calc R U . . .
C49 C 0.4050(18) -0.044(3) 0.4245(12) 0.152(8) Uani 1 1 d . U . . .
H49A H 0.3937 -0.1324 0.4478 0.183 Uiso 1 1 calc R U . . .
H49B H 0.3606 -0.0444 0.3839 0.183 Uiso 1 1 calc R U . . .
O7 O -0.2797(16) 0.075(3) 0.1174(10) 0.204(5) Uani 1 1 d D . . . .
C50 C -0.245(2) 0.172(3) 0.0732(14) 0.204(5) Uani 1 1 d D U . . .
H50A H -0.1861 0.1345 0.0540 0.245 Uiso 1 1 calc R U . . .
H50B H -0.2288 0.2660 0.0925 0.245 Uiso 1 1 calc R U . . .
C51 C -0.336(2) 0.176(3) 0.0265(15) 0.204(5) Uani 1 1 d D U . . .
H51A H -0.3190 0.2122 -0.0152 0.245 Uiso 1 1 calc R U . . .
H51B H -0.3865 0.2394 0.0420 0.245 Uiso 1 1 calc R U . . .
C52 C -0.375(3) 0.024(3) 0.0196(15) 0.204(5) Uani 1 1 d D U . . .
H52A H -0.4409 0.0158 -0.0060 0.245 Uiso 1 1 calc R U . . .
H52B H -0.3268 -0.0447 0.0052 0.245 Uiso 1 1 calc R U . . .
C53 C -0.381(2) 0.023(3) 0.0914(14) 0.204(5) Uani 1 1 d D U . . .
H53A H -0.4338 0.0873 0.1032 0.245 Uiso 1 1 calc R U . . .
H53B H -0.3930 -0.0739 0.1069 0.245 Uiso 1 1 calc R U . . .

loop_
_atom_site_aniso_label
_atom_site_aniso_U_11
_atom_site_aniso_U_22
_atom_site_aniso_U_33
_atom_site_aniso_U_23
_atom_site_aniso_U_13
_atom_site_aniso_U_12
Ge1 0.0198(3) 0.0283(3) 0.0209(2) 0.0005(3) -0.00117(17) -0.0001(3)
P1 0.0194(10) 0.0306(11) 0.0192(7) 0.0014(5) 0.0025(6) -0.0016(6)
P2 0.0205(10) 0.0308(11) 0.0187(7) -0.0001(6) 0.0014(7) 0.0007(6)
C1 0.024(4) 0.043(4) 0.022(3) -0.001(2) 0.003(3) -0.003(3)
C2 0.022(3) 0.056(5) 0.027(3) -0.003(3) 0.005(2) -0.006(3)
C3 0.023(4) 0.076(7) 0.032(3) 0.002(4) 0.000(3) -0.003(4)
C4 0.021(4) 0.072(6) 0.030(3) -0.002(3) 0.002(3) 0.001(3)
C5 0.022(3) 0.052(4) 0.025(3) 0.000(3) -0.003(2) 0.004(3)
C6 0.016(3) 0.045(4) 0.021(3) 0.001(3) 0.000(2) 0.006(3)
C7 0.024(3) 0.029(3) 0.021(2) 0.000(2) 0.000(2) 0.005(3)
C8 0.025(3) 0.045(4) 0.025(3) 0.007(3) 0.004(2) 0.000(3)
C9 0.031(4) 0.054(5) 0.028(3) 0.010(3) 0.003(3) 0.009(3)
C10 0.024(3) 0.063(5) 0.021(3) 0.000(3) -0.003(2) 0.006(3)
C11 0.027(4) 0.082(6) 0.029(3) 0.003(3) -0.004(3) 0.007(4)
C12 0.027(4) 0.129(9) 0.025(3) 0.002(4) -0.006(3) -0.003(5)
C13 0.029(4) 0.036(4) 0.030(3) -0.006(3) 0.005(3) 0.002(3)
C14 0.041(4) 0.037(4) 0.063(5) -0.005(4) 0.006(4) 0.000(3)
C15 0.025(4) 0.057(5) 0.059(4) -0.012(4) 0.016(3) -0.001(3)
C16 0.034(4) 0.037(4) 0.026(3) 0.004(3) 0.005(3) -0.007(3)
C17 0.072(6) 0.027(4) 0.054(5) 0.004(3) -0.001(4) 0.001(4)
C18 0.068(6) 0.051(6) 0.042(4) 0.011(4) -0.011(4) -0.005(4)
C19 0.021(3) 0.027(3) 0.023(2) 0.002(2) 0.001(2) 0.003(2)
C20 0.020(3) 0.044(4) 0.031(3) -0.013(3) -0.001(2) -0.001(3)
C21 0.033(4) 0.056(5) 0.020(3) -0.012(3) 0.001(2) 0.002(3)
C22 0.030(4) 0.041(4) 0.025(3) -0.006(2) -0.002(2) -0.004(3)
C23 0.017(3) 0.033(3) 0.021(2) -0.001(2) 0.004(2) 0.004(2)
C24 0.028(3) 0.024(3) 0.022(2) 0.000(2) 0.006(2) 0.001(3)
C25 0.022(4) 0.049(5) 0.020(3) -0.002(2) 0.001(3) 0.007(3)
C26 0.029(4) 0.077(6) 0.025(3) -0.009(3) 0.004(3) 0.015(4)
C27 0.020(4) 0.086(7) 0.035(4) -0.008(3) -0.007(3) 0.017(3)
C28 0.022(3) 0.056(5) 0.027(3) 0.008(3) -0.005(2) 0.002(3)
C29 0.024(4) 0.085(7) 0.033(3) -0.003(4) -0.010(3) -0.004(4)
C30 0.031(4) 0.057(5) 0.025(3) -0.006(3) -0.007(2) -0.003(3)
C31 0.036(4) 0.048(5) 0.030(3) -0.011(3) 0.000(3) 0.005(3)
C32 0.081(7) 0.042(5) 0.047(4) -0.001(4) 0.004(4) 0.007(5)
C33 0.059(5) 0.055(5) 0.020(3) -0.008(3) -0.005(3) 0.002(4)
C34 0.042(4) 0.039(4) 0.028(3) 0.006(3) 0.003(3) -0.013(3)
C35 0.040(5) 0.075(7) 0.042(4) 0.016(4) 0.004(3) -0.015(4)
C36 0.074(6) 0.030(4) 0.047(4) 0.002(3) 0.001(4) -0.017(4)
S1 0.0524(11) 0.0398(10) 0.0368(7) -0.0001(7) 0.0164(7) -0.0013(8)
F1 0.189(10) 0.062(4) 0.112(6) -0.003(4) 0.008(6) 0.060(6)
F2 0.170(9) 0.094(6) 0.115(6) -0.016(4) 0.060(6) -0.074(6)
F3 0.184(9) 0.080(5) 0.065(4) -0.030(3) 0.010(5) -0.020(5)
O1 0.087(5) 0.101(6) 0.041(3) 0.005(3) 0.011(3) 0.048(4)
O2 0.074(4) 0.069(4) 0.038(3) -0.012(3) 0.000(3) 0.000(3)
O3 0.079(5) 0.098(6) 0.082(5) -0.002(4) 0.047(4) -0.036(4)
C37 0.100(9) 0.064(7) 0.058(6) -0.007(5) 0.016(6) -0.009(7)
O4 0.068(4) 0.078(5) 0.064(4) -0.018(3) 0.027(3) 0.002(4)
C38 0.076(3) 0.076(3) 0.075(3) -0.0010(14) 0.0106(15) 0.0014(14)
C39 0.076(3) 0.076(3) 0.075(3) -0.0010(14) 0.0106(15) 0.0014(14)
C40 0.076(3) 0.076(3) 0.075(3) -0.0010(14) 0.0106(15) 0.0014(14)
C41 0.076(3) 0.076(3) 0.075(3) -0.0010(14) 0.0106(15) 0.0014(14)
C38' 0.076(3) 0.076(3) 0.075(3) -0.0010(14) 0.0106(15) 0.0014(14)
C39' 0.076(3) 0.076(3) 0.075(3) -0.0010(14) 0.0106(15) 0.0014(14)
C40' 0.076(3) 0.076(3) 0.075(3) -0.0010(14) 0.0106(15) 0.0014(14)
C41' 0.076(3) 0.076(3) 0.075(3) -0.0010(14) 0.0106(15) 0.0014(14)
O5 0.148(5) 0.151(5) 0.147(5) -0.003(4) 0.018(4) 0.006(4)
C43 0.148(8) 0.142(8) 0.146(8) -0.003(4) 0.017(4) -0.006(4)
C42 0.138(7) 0.136(7) 0.149(7) -0.008(4) 0.020(4) 0.011(4)
C44 0.196(12) 0.202(12) 0.199(12) -0.001(4) 0.019(4) 0.002(4)
C45 0.148(5) 0.151(5) 0.147(5) -0.003(4) 0.018(4) 0.006(4)
O6 0.159(6) 0.164(6) 0.164(5) 0.000(4) 0.015(4) 0.001(4)
C46 0.159(6) 0.164(6) 0.164(5) 0.000(4) 0.015(4) 0.001(4)
C47 0.157(9) 0.155(9) 0.157(9) 0.000(4) 0.021(4) -0.002(4)
C48 0.133(7) 0.132(7) 0.133(7) -0.004(4) 0.011(4) 0.000(4)
C49 0.152(8) 0.150(8) 0.154(8) -0.005(4) 0.016(4) -0.003(4)
O7 0.205(5) 0.204(5) 0.203(5) 0.001(2) 0.021(2) 0.000(2)
C50 0.205(5) 0.204(5) 0.203(5) 0.001(2) 0.021(2) 0.000(2)
C51 0.205(5) 0.204(5) 0.203(5) 0.001(2) 0.021(2) 0.000(2)
C52 0.205(5) 0.204(5) 0.203(5) 0.001(2) 0.021(2) 0.000(2)
C53 0.205(5) 0.204(5) 0.203(5) 0.001(2) 0.021(2) 0.000(2)

loop_
_atom_type_symbol
_atom_type_description
_atom_type_scat_dispersion_real
_atom_type_scat_dispersion_imag
_atom_type_scat_source
C C 0.0033 0.0016 'International Tables Vol C Tables 4.2.6.8 and 6.1.1.4'
H H 0.0000 0.0000 'International Tables Vol C Tables 4.2.6.8 and 6.1.1.4'
F F 0.0171 0.0103 'International Tables Vol C Tables 4.2.6.8 and 6.1.1.4'
Ge Ge 0.1547 1.8001 'International Tables Vol C Tables 4.2.6.8 and 6.1.1.4'
O O 0.0106 0.0060 'International Tables Vol C Tables 4.2.6.8 and 6.1.1.4'
P P 0.1023 0.0942 'International Tables Vol C Tables 4.2.6.8 and 6.1.1.4'
S S 0.1246 0.1234 'International Tables Vol C Tables 4.2.6.8 and 6.1.1.4'

loop_
_geom_angle_atom_site_label_1
_geom_angle_atom_site_label_2
_geom_angle_atom_site_label_3
_geom_angle
_geom_angle_site_symmetry_1
_geom_angle_site_symmetry_3
_geom_angle_publ_flag
C19 Ge1 C7 138.7(2) . . ?
C19 Ge1 P1 99.83(19) . . ?
C7 Ge1 P1 84.1(2) . . ?
C19 Ge1 P2 81.87(19) . . ?
C7 Ge1 P2 96.3(2) . . ?
P1 Ge1 P2 176.93(5) . . ?
C19 Ge1 H1 112(4) . . ?
C7 Ge1 H1 110(4) . . ?
P1 Ge1 H1 91(4) . . ?
P2 Ge1 H1 86(4) . . ?
C1 P1 C16 108.5(4) . . ?
C1 P1 C13 103.6(4) . . ?
C16 P1 C13 107.7(4) . . ?
C1 P1 Ge1 92.4(3) . . ?
C16 P1 Ge1 120.7(3) . . ?
C13 P1 Ge1 120.5(3) . . ?
C25 P2 C31 108.7(4) . . ?
C25 P2 C34 104.1(4) . . ?
C31 P2 C34 104.8(4) . . ?
C25 P2 Ge1 90.6(3) . . ?
C31 P2 Ge1 121.9(3) . . ?
C34 P2 Ge1 123.3(3) . . ?
C2 C1 C6 119.9(6) . . ?
C2 C1 P1 126.5(5) . . ?
C6 C1 P1 113.6(5) . . ?
C1 C2 C3 121.9(7) . . ?
C1 C2 H2 119.0 . . ?
C3 C2 H2 119.0 . . ?
C4 C3 C2 119.1(7) . . ?
C4 C3 H3 120.5 . . ?
C2 C3 H3 120.5 . . ?
C3 C4 C5 118.8(7) . . ?
C3 C4 C12 132.8(8) . . ?
C5 C4 C12 108.4(7) . . ?
C4 C5 C10 113.6(6) . . ?
C4 C5 C6 124.1(7) . . ?
C10 C5 C6 122.3(7) . . ?
C7 C6 C5 117.7(6) . . ?
C7 C6 C1 126.7(6) . . ?
C5 C6 C1 115.7(6) . . ?
C8 C7 C6 118.3(6) . . ?
C8 C7 Ge1 125.5(5) . . ?
C6 C7 Ge1 115.2(5) . . ?
C7 C8 C9 123.4(7) . . ?
C7 C8 H8 118.3 . . ?
C9 C8 H8 118.3 . . ?
C10 C9 C8 118.5(6) . . ?
C10 C9 H9 120.7 . . ?
C8 C9 H9 120.7 . . ?
C9 C10 C5 119.6(6) . . ?
C9 C10 C11 132.6(6) . . ?
C5 C10 C11 107.8(6) . . ?
C10 C11 C12 105.0(6) . . ?
C10 C11 H11A 110.8 . . ?
C12 C11 H11A 110.8 . . ?
C10 C11 H11B 110.8 . . ?
C12 C11 H11B 110.8 . . ?
H11A C11 H11B 108.8 . . ?
C4 C12 C11 105.0(6) . . ?
C4 C12 H12A 110.8 . . ?
C11 C12 H12A 110.8 . . ?
C4 C12 H12B 110.8 . . ?
C11 C12 H12B 110.8 . . ?
H12A C12 H12B 108.8 . . ?
C14 C13 C15 111.6(7) . . ?
C14 C13 P1 111.2(5) . . ?
C15 C13 P1 111.4(6) . . ?
C14 C13 H13 107.5 . . ?
C15 C13 H13 107.5 . . ?
P1 C13 H13 107.5 . . ?
C13 C14 H14A 109.5 . . ?
C13 C14 H14B 109.5 . . ?
H14A C14 H14B 109.5 . . ?
C13 C14 H14C 109.5 . . ?
H14A C14 H14C 109.5 . . ?
H14B C14 H14C 109.5 . . ?
C13 C15 H15A 109.5 . . ?
C13 C15 H15B 109.5 . . ?
H15A C15 H15B 109.5 . . ?
C13 C15 H15C 109.5 . . ?
H15A C15 H15C 109.5 . . ?
H15B C15 H15C 109.5 . . ?
C17 C16 C18 110.2(7) . . ?
C17 C16 P1 112.7(6) . . ?
C18 C16 P1 108.9(6) . . ?
C17 C16 H16 108.3 . . ?
C18 C16 H16 108.3 . . ?
P1 C16 H16 108.3 . . ?
C16 C17 H17A 109.5 . . ?
C16 C17 H17B 109.5 . . ?
H17A C17 H17B 109.5 . . ?
C16 C17 H17C 109.5 . . ?
H17A C17 H17C 109.5 . . ?
H17B C17 H17C 109.5 . . ?
C16 C18 H18A 109.5 . . ?
C16 C18 H18B 109.5 . . ?
H18A C18 H18B 109.5 . . ?
C16 C18 H18C 109.5 . . ?
H18A C18 H18C 109.5 . . ?
H18B C18 H18C 109.5 . . ?
C20 C19 C24 117.8(6) . . ?
C20 C19 Ge1 124.1(5) . . ?
C24 C19 Ge1 116.8(4) . . ?
C19 C20 C21 123.8(6) . . ?
C19 C20 H20 118.1 . . ?
C21 C20 H20 118.1 . . ?
C22 C21 C20 118.9(6) . . ?
C22 C21 H21 120.5 . . ?
C20 C21 H21 120.5 . . ?
C21 C22 C23 118.0(5) . . ?
C21 C22 C30 133.3(6) . . ?
C23 C22 C30 108.7(6) . . ?
C24 C23 C22 124.5(6) . . ?
C24 C23 C28 123.0(6) . . ?
C22 C23 C28 112.5(5) . . ?
C23 C24 C25 116.9(6) . . ?
C23 C24 C19 116.9(5) . . ?
C25 C24 C19 126.2(6) . . ?
C26 C25 C24 118.9(7) . . ?
C26 C25 P2 126.1(6) . . ?
C24 C25 P2 114.5(5) . . ?
C25 C26 C27 122.8(7) . . ?
C25 C26 H26 118.6 . . ?
C27 C26 H26 118.6 . . ?
C28 C27 C26 119.2(7) . . ?
C28 C27 H27 120.4 . . ?
C26 C27 H27 120.4 . . ?
C27 C28 C23 119.0(6) . . ?
C27 C28 C29 133.2(7) . . ?
C23 C28 C29 107.8(6) . . ?
C28 C29 C30 106.2(6) . . ?
C28 C29 H29A 110.5 . . ?
C30 C29 H29A 110.5 . . ?
C28 C29 H29B 110.5 . . ?
C30 C29 H29B 110.5 . . ?
H29A C29 H29B 108.7 . . ?
C22 C30 C29 104.6(5) . . ?
C22 C30 H30A 110.8 . . ?
C29 C30 H30A 110.8 . . ?
C22 C30 H30B 110.8 . . ?
C29 C30 H30B 110.8 . . ?
H30A C30 H30B 108.9 . . ?
C33 C31 C32 111.9(8) . . ?
C33 C31 P2 110.4(6) . . ?
C32 C31 P2 110.0(6) . . ?
C33 C31 H31 108.2 . . ?
C32 C31 H31 108.2 . . ?
P2 C31 H31 108.2 . . ?
C31 C32 H32A 109.5 . . ?
C31 C32 H32B 109.5 . . ?
H32A C32 H32B 109.5 . . ?
C31 C32 H32C 109.5 . . ?
H32A C32 H32C 109.5 . . ?
H32B C32 H32C 109.5 . . ?
C31 C33 H33A 109.5 . . ?
C31 C33 H33B 109.5 . . ?
H33A C33 H33B 109.5 . . ?
C31 C33 H33C 109.5 . . ?
H33A C33 H33C 109.5 . . ?
H33B C33 H33C 109.5 . . ?
C35 C34 C36 112.5(7) . . ?
C35 C34 P2 114.0(6) . . ?
C36 C34 P2 108.1(5) . . ?
C35 C34 H34 107.3 . . ?
C36 C34 H34 107.3 . . ?
P2 C34 H34 107.3 . . ?
C34 C35 H35A 109.5 . . ?
C34 C35 H35B 109.5 . . ?
H35A C35 H35B 109.5 . . ?
C34 C35 H35C 109.5 . . ?
H35A C35 H35C 109.5 . . ?
H35B C35 H35C 109.5 . . ?
C34 C36 H36A 109.5 . . ?
C34 C36 H36B 109.5 . . ?
H36A C36 H36B 109.5 . . ?
C34 C36 H36C 109.5 . . ?
H36A C36 H36C 109.5 . . ?
H36B C36 H36C 109.5 . . ?
O1 S1 O3 113.1(5) . . ?
O1 S1 O2 113.9(4) . . ?
O3 S1 O2 117.7(4) . . ?
O1 S1 C37 102.9(6) . . ?
O3 S1 C37 103.1(5) . . ?
O2 S1 C37 103.7(5) . . ?
F1 C37 F3 106.3(11) . . ?
F1 C37 F2 107.0(11) . . ?
F3 C37 F2 108.6(10) . . ?
F1 C37 S1 113.9(9) . . ?
F3 C37 S1 111.8(8) . . ?
F2 C37 S1 109.0(9) . . ?
C38 O4 C41 109(2) . . ?
C41' O4 C38' 108.8(19) . . ?
O4 C38 C39 112(2) . . ?
O4 C38 H38A 109.2 . . ?
C39 C38 H38A 109.2 . . ?
O4 C38 H38B 109.2 . . ?
C39 C38 H38B 109.2 . . ?
H38A C38 H38B 107.9 . . ?
C40 C39 C38 103(2) . . ?
C40 C39 H39A 111.2 . . ?
C38 C39 H39A 111.2 . . ?
C40 C39 H39B 111.2 . . ?
C38 C39 H39B 111.2 . . ?
H39A C39 H39B 109.1 . . ?
C39 C40 C41 109(2) . . ?
C39 C40 H40A 109.9 . . ?
C41 C40 H40A 109.9 . . ?
C39 C40 H40B 109.9 . . ?
C41 C40 H40B 109.9 . . ?
H40A C40 H40B 108.3 . . ?
C40 C41 O4 107(2) . . ?
C40 C41 H41A 110.4 . . ?
O4 C41 H41A 110.4 . . ?
C40 C41 H41B 110.4 . . ?
O4 C41 H41B 110.4 . . ?
H41A C41 H41B 108.6 . . ?
O4 C38' C39' 110(2) . . ?
O4 C38' H38C 109.7 . . ?
C39' C38' H38C 109.7 . . ?
O4 C38' H38D 109.7 . . ?
C39' C38' H38D 109.7 . . ?
H38C C38' H38D 108.2 . . ?
C38' C39' C40' 96(2) . . ?
C38' C39' H39C 112.6 . . ?
C40' C39' H39C 112.6 . . ?
C38' C39' H39D 112.6 . . ?
C40' C39' H39D 112.6 . . ?
H39C C39' H39D 110.1 . . ?
C41' C40' C39' 106(2) . . ?
C41' C40' H40C 110.4 . . ?
C39' C40' H40C 110.4 . . ?
C41' C40' H40D 110.4 . . ?
C39' C40' H40D 110.4 . . ?
H40C C40' H40D 108.6 . . ?
O4 C41' C40' 100(2) . . ?
O4 C41' H41C 111.8 . . ?
C40' C41' H41C 111.8 . . ?
O4 C41' H41D 111.8 . . ?
C40' C41' H41D 111.8 . . ?
H41C C41' H41D 109.5 . . ?
C42 O5 C45 103.8(15) . . ?
C42 C43 C44 102.2(18) . . ?
C42 C43 H43A 111.3 . . ?
C44 C43 H43A 111.3 . . ?
C42 C43 H43B 111.3 . . ?
C44 C43 H43B 111.3 . . ?
H43A C43 H43B 109.2 . . ?
O5 C42 C43 109.7(16) . . ?
O5 C42 H42A 109.7 . . ?
C43 C42 H42A 109.7 . . ?
O5 C42 H42B 109.7 . . ?
C43 C42 H42B 109.7 . . ?
H42A C42 H42B 108.2 . . ?
C45 C44 C43 100.0(19) . . ?
C45 C44 H44A 111.8 . . ?
C43 C44 H44A 111.8 . . ?
C45 C44 H44B 111.8 . . ?
C43 C44 H44B 111.8 . . ?
H44A C44 H44B 109.5 . . ?
O5 C45 C44 105.8(18) . . ?
O5 C45 H45A 110.6 . . ?
C44 C45 H45A 110.6 . . ?
O5 C45 H45B 110.6 . . ?
C44 C45 H45B 110.6 . . ?
H45A C45 H45B 108.7 . . ?
C46 O6 C49 102.6(18) . . ?
O6 C46 C47 110(2) . . ?
O6 C46 H46A 109.6 . . ?
C47 C46 H46A 109.6 . . ?
O6 C46 H46B 109.6 . . ?
C47 C46 H46B 109.6 . . ?
H46A C46 H46B 108.1 . . ?
C46 C47 C48 104.8(19) . . ?
C46 C47 H47A 110.8 . . ?
C48 C47 H47A 110.8 . . ?
C46 C47 H47B 110.8 . . ?
C48 C47 H47B 110.8 . . ?
H47A C47 H47B 108.9 . . ?
C49 C48 C47 99.7(18) . . ?
C49 C48 H48A 111.8 . . ?
C47 C48 H48A 111.8 . . ?
C49 C48 H48B 111.8 . . ?
C47 C48 H48B 111.8 . . ?
H48A C48 H48B 109.6 . . ?
C48 C49 O6 110(2) . . ?
C48 C49 H49A 109.6 . . ?
O6 C49 H49A 109.6 . . ?
C48 C49 H49B 109.6 . . ?
O6 C49 H49B 109.6 . . ?
H49A C49 H49B 108.1 . . ?
C50 O7 C53 109(2) . . ?
O7 C50 C51 98(2) . . ?
O7 C50 H50A 112.1 . . ?
C51 C50 H50A 112.1 . . ?
O7 C50 H50B 112.1 . . ?
C51 C50 H50B 112.1 . . ?
H50A C50 H50B 109.7 . . ?
C50 C51 C52 107(3) . . ?
C50 C51 H51A 110.3 . . ?
C52 C51 H51A 110.3 . . ?
C50 C51 H51B 110.3 . . ?
C52 C51 H51B 110.3 . . ?
H51A C51 H51B 108.6 . . ?
C53 C52 C51 88(2) . . ?
C53 C52 H52A 114.0 . . ?
C51 C52 H52A 114.0 . . ?
C53 C52 H52B 114.0 . . ?
C51 C52 H52B 114.0 . . ?
H52A C52 H52B 111.2 . . ?
O7 C53 C52 103(2) . . ?
O7 C53 H53A 111.2 . . ?
C52 C53 H53A 111.2 . . ?
O7 C53 H53B 111.2 . . ?
C52 C53 H53B 111.2 . . ?
H53A C53 H53B 109.1 . . ?

loop_
_geom_bond_atom_site_label_1
_geom_bond_atom_site_label_2
_geom_bond_distance
_geom_bond_site_symmetry_2
_geom_bond_publ_flag
Ge1 C19 1.953(6) . ?
Ge1 C7 1.965(6) . ?
Ge1 P1 2.551(2) . ?
Ge1 P2 2.654(2) . ?
Ge1 H1 1.54(3) . ?
P1 C1 1.799(8) . ?
P1 C16 1.824(8) . ?
P1 C13 1.850(7) . ?
P2 C25 1.801(8) . ?
P2 C31 1.837(8) . ?
P2 C34 1.860(8) . ?
C1 C2 1.393(11) . ?
C1 C6 1.431(10) . ?
C2 C3 1.414(9) . ?
C2 H2 0.9500 . ?
C3 C4 1.388(11) . ?
C3 H3 0.9500 . ?
C4 C5 1.392(11) . ?
C4 C12 1.517(11) . ?
C5 C10 1.396(10) . ?
C5 C6 1.419(8) . ?
C6 C7 1.414(10) . ?
C7 C8 1.378(9) . ?
C8 C9 1.416(9) . ?
C8 H8 0.9500 . ?
C9 C10 1.361(11) . ?
C9 H9 0.9500 . ?
C10 C11 1.526(9) . ?
C11 C12 1.543(13) . ?
C11 H11A 0.9900 . ?
C11 H11B 0.9900 . ?
C12 H12A 0.9900 . ?
C12 H12B 0.9900 . ?
C13 C14 1.505(12) . ?
C13 C15 1.534(11) . ?
C13 H13 1.0000 . ?
C14 H14A 0.9800 . ?
C14 H14B 0.9800 . ?
C14 H14C 0.9800 . ?
C15 H15A 0.9800 . ?
C15 H15B 0.9800 . ?
C15 H15C 0.9800 . ?
C16 C17 1.501(12) . ?
C16 C18 1.539(10) . ?
C16 H16 1.0000 . ?
C17 H17A 0.9800 . ?
C17 H17B 0.9800 . ?
C17 H17C 0.9800 . ?
C18 H18A 0.9800 . ?
C18 H18B 0.9800 . ?
C18 H18C 0.9800 . ?
C19 C20 1.368(9) . ?
C19 C24 1.433(9) . ?
C20 C21 1.432(9) . ?
C20 H20 0.9500 . ?
C21 C22 1.350(11) . ?
C21 H21 0.9500 . ?
C22 C23 1.407(9) . ?
C22 C30 1.523(9) . ?
C23 C24 1.398(8) . ?
C23 C28 1.418(10) . ?
C24 C25 1.413(10) . ?
C25 C26 1.378(11) . ?
C26 C27 1.414(10) . ?
C26 H26 0.9500 . ?
C27 C28 1.338(12) . ?
C27 H27 0.9500 . ?
C28 C29 1.515(10) . ?
C29 C30 1.541(12) . ?
C29 H29A 0.9900 . ?
C29 H29B 0.9900 . ?
C30 H30A 0.9900 . ?
C30 H30B 0.9900 . ?
C31 C33 1.511(10) . ?
C31 C32 1.553(14) . ?
C31 H31 1.0000 . ?
C32 H32A 0.9800 . ?
C32 H32B 0.9800 . ?
C32 H32C 0.9800 . ?
C33 H33A 0.9800 . ?
C33 H33B 0.9800 . ?
C33 H33C 0.9800 . ?
C34 C35 1.519(13) . ?
C34 C36 1.542(13) . ?
C34 H34 1.0000 . ?
C35 H35A 0.9800 . ?
C35 H35B 0.9800 . ?
C35 H35C 0.9800 . ?
C36 H36A 0.9800 . ?
C36 H36B 0.9800 . ?
C36 H36C 0.9800 . ?
S1 O1 1.417(7) . ?
S1 O3 1.424(7) . ?
S1 O2 1.427(5) . ?
S1 C37 1.800(12) . ?
F1 C37 1.293(17) . ?
F2 C37 1.345(15) . ?
F3 C37 1.315(13) . ?
O4 C38 1.30(3) . ?
O4 C41' 1.42(3) . ?
O4 C41 1.48(3) . ?
O4 C38' 1.52(3) . ?
C38 C39 1.52(4) . ?
C38 H38A 0.9900 . ?
C38 H38B 0.9900 . ?
C39 C40 1.44(4) . ?
C39 H39A 0.9900 . ?
C39 H39B 0.9900 . ?
C40 C41 1.46(4) . ?
C40 H40A 0.9900 . ?
C40 H40B 0.9900 . ?
C41 H41A 0.9900 . ?
C41 H41B 0.9900 . ?
C38' C39' 1.53(4) . ?
C38' H38C 0.9900 . ?
C38' H38D 0.9900 . ?
C39' C40' 1.74(4) . ?
C39' H39C 0.9900 . ?
C39' H39D 0.9900 . ?
C40' C41' 1.50(4) . ?
C40' H40C 0.9900 . ?
C40' H40D 0.9900 . ?
C41' H41C 0.9900 . ?
C41' H41D 0.9900 . ?
O5 C42 1.429(18) . ?
O5 C45 1.467(16) . ?
C43 C42 1.496(16) . ?
C43 C44 1.517(17) . ?
C43 H43A 0.9900 . ?
C43 H43B 0.9900 . ?
C42 H42A 0.9900 . ?
C42 H42B 0.9900 . ?
C44 C45 1.474(17) . ?
C44 H44A 0.9900 . ?
C44 H44B 0.9900 . ?
C45 H45A 0.9900 . ?
C45 H45B 0.9900 . ?
O6 C46 1.45(3) . ?
O6 C49 1.47(3) . ?
C46 C47 1.46(3) . ?
C46 H46A 0.9900 . ?
C46 H46B 0.9900 . ?
C47 C48 1.52(3) . ?
C47 H47A 0.9900 . ?
C47 H47B 0.9900 . ?
C48 C49 1.46(3) . ?
C48 H48A 0.9900 . ?
C48 H48B 0.9900 . ?
C49 H49A 0.9900 . ?
C49 H49B 0.9900 . ?
O7 C50 1.42(2) . ?
O7 C53 1.49(2) . ?
C50 C51 1.49(2) . ?
C50 H50A 0.9900 . ?
C50 H50B 0.9900 . ?
C51 C52 1.53(2) . ?
C51 H51A 0.9900 . ?
C51 H51B 0.9900 . ?
C52 C53 1.52(2) . ?
C52 H52A 0.9900 . ?
C52 H52B 0.9900 . ?
C53 H53A 0.9900 . ?
C53 H53B 0.9900 . ?

loop_
_geom_torsion_atom_site_label_1
_geom_torsion_atom_site_label_2
_geom_torsion_atom_site_label_3
_geom_torsion_atom_site_label_4
_geom_torsion
_geom_torsion_site_symmetry_1
_geom_torsion_site_symmetry_2
_geom_torsion_site_symmetry_3
_geom_torsion_site_symmetry_4
_geom_torsion_publ_flag
C16 P1 C1 C2 -35.2(9) . . . . ?
C13 P1 C1 C2 79.0(8) . . . . ?
Ge1 P1 C1 C2 -158.8(7) . . . . ?
C16 P1 C1 C6 146.8(6) . . . . ?
C13 P1 C1 C6 -98.9(6) . . . . ?
Ge1 P1 C1 C6 23.3(6) . . . . ?
C6 C1 C2 C3 5.4(12) . . . . ?
P1 C1 C2 C3 -172.4(7) . . . . ?
C1 C2 C3 C4 1.6(13) . . . . ?
C2 C3 C4 C5 -4.5(13) . . . . ?
C2 C3 C4 C12 178.2(9) . . . . ?
C3 C4 C5 C10 -177.2(8) . . . . ?
C12 C4 C5 C10 0.7(10) . . . . ?
C3 C4 C5 C6 0.5(13) . . . . ?
C12 C4 C5 C6 178.4(8) . . . . ?
C4 C5 C6 C7 -172.0(7) . . . . ?
C10 C5 C6 C7 5.5(12) . . . . ?
C4 C5 C6 C1 6.3(12) . . . . ?
C10 C5 C6 C1 -176.2(8) . . . . ?
C2 C1 C6 C7 169.1(8) . . . . ?
P1 C1 C6 C7 -12.8(10) . . . . ?
C2 C1 C6 C5 -9.0(11) . . . . ?
P1 C1 C6 C5 169.1(6) . . . . ?
C5 C6 C7 C8 -3.4(10) . . . . ?
C1 C6 C7 C8 178.5(8) . . . . ?
C5 C6 C7 Ge1 165.5(6) . . . . ?
C1 C6 C7 Ge1 -12.6(10) . . . . ?
C6 C7 C8 C9 -0.5(11) . . . . ?
Ge1 C7 C8 C9 -168.2(6) . . . . ?
C7 C8 C9 C10 2.7(12) . . . . ?
C8 C9 C10 C5 -0.8(12) . . . . ?
C8 C9 C10 C11 177.1(9) . . . . ?
C4 C5 C10 C9 174.4(8) . . . . ?
C6 C5 C10 C9 -3.4(13) . . . . ?
C4 C5 C10 C11 -4.0(10) . . . . ?
C6 C5 C10 C11 178.3(8) . . . . ?
C9 C10 C11 C12 -172.6(9) . . . . ?
C5 C10 C11 C12 5.5(10) . . . . ?
C3 C4 C12 C11 -179.7(10) . . . . ?
C5 C4 C12 C11 2.8(10) . . . . ?
C10 C11 C12 C4 -4.9(10) . . . . ?
C1 P1 C13 C14 62.8(6) . . . . ?
C16 P1 C13 C14 177.6(5) . . . . ?
Ge1 P1 C13 C14 -38.3(6) . . . . ?
C1 P1 C13 C15 -62.4(6) . . . . ?
C16 P1 C13 C15 52.5(6) . . . . ?
Ge1 P1 C13 C15 -163.5(5) . . . . ?
C1 P1 C16 C17 -61.0(7) . . . . ?
C13 P1 C16 C17 -172.5(6) . . . . ?
Ge1 P1 C16 C17 43.5(7) . . . . ?
C1 P1 C16 C18 176.5(6) . . . . ?
C13 P1 C16 C18 64.9(7) . . . . ?
Ge1 P1 C16 C18 -79.1(6) . . . . ?
C24 C19 C20 C21 0.5(11) . . . . ?
Ge1 C19 C20 C21 -166.1(6) . . . . ?
C19 C20 C21 C22 2.3(12) . . . . ?
C20 C21 C22 C23 -1.9(11) . . . . ?
C20 C21 C22 C30 178.0(8) . . . . ?
C21 C22 C23 C24 -1.1(11) . . . . ?
C30 C22 C23 C24 179.0(6) . . . . ?
C21 C22 C23 C28 176.1(7) . . . . ?
C30 C22 C23 C28 -3.9(9) . . . . ?
C22 C23 C24 C25 -177.7(7) . . . . ?
C28 C23 C24 C25 5.5(10) . . . . ?
C22 C23 C24 C19 3.7(10) . . . . ?
C28 C23 C24 C19 -173.1(7) . . . . ?
C20 C19 C24 C23 -3.3(9) . . . . ?
Ge1 C19 C24 C23 164.3(5) . . . . ?
C20 C19 C24 C25 178.3(7) . . . . ?
Ge1 C19 C24 C25 -14.1(9) . . . . ?
C23 C24 C25 C26 -5.9(11) . . . . ?
C19 C24 C25 C26 172.5(8) . . . . ?
C23 C24 C25 P2 166.4(5) . . . . ?
C19 C24 C25 P2 -15.2(10) . . . . ?
C31 P2 C25 C26 -38.3(9) . . . . ?
C34 P2 C25 C26 73.0(8) . . . . ?
Ge1 P2 C25 C26 -162.4(8) . . . . ?
C31 P2 C25 C24 150.1(6) . . . . ?
C34 P2 C25 C24 -98.7(6) . . . . ?
Ge1 P2 C25 C24 26.0(6) . . . . ?
C24 C25 C26 C27 2.4(14) . . . . ?
P2 C25 C26 C27 -168.9(8) . . . . ?
C25 C26 C27 C28 2.0(16) . . . . ?
C26 C27 C28 C23 -2.6(14) . . . . ?
C26 C27 C28 C29 177.6(10) . . . . ?
C24 C23 C28 C27 -1.2(12) . . . . ?
C22 C23 C28 C27 -178.3(8) . . . . ?
C24 C23 C28 C29 178.6(7) . . . . ?
C22 C23 C28 C29 1.5(9) . . . . ?
C27 C28 C29 C30 -178.7(10) . . . . ?
C23 C28 C29 C30 1.5(9) . . . . ?
C21 C22 C30 C29 -175.4(9) . . . . ?
C23 C22 C30 C29 4.6(9) . . . . ?
C28 C29 C30 C22 -3.6(9) . . . . ?
C25 P2 C31 C33 172.9(6) . . . . ?
C34 P2 C31 C33 62.1(7) . . . . ?
Ge1 P2 C31 C33 -84.2(7) . . . . ?
C25 P2 C31 C32 -63.2(7) . . . . ?
C34 P2 C31 C32 -173.9(6) . . . . ?
Ge1 P2 C31 C32 39.7(7) . . . . ?
C25 P2 C34 C35 -59.4(6) . . . . ?
C31 P2 C34 C35 54.7(7) . . . . ?
Ge1 P2 C34 C35 -159.6(5) . . . . ?
C25 P2 C34 C36 66.5(7) . . . . ?
C31 P2 C34 C36 -179.5(6) . . . . ?
Ge1 P2 C34 C36 -33.7(7) . . . . ?
O1 S1 C37 F1 179.8(8) . . . . ?
O3 S1 C37 F1 61.9(10) . . . . ?
O2 S1 C37 F1 -61.4(10) . . . . ?
O1 S1 C37 F3 59.2(10) . . . . ?
O3 S1 C37 F3 -58.6(11) . . . . ?
O2 S1 C37 F3 178.1(9) . . . . ?
O1 S1 C37 F2 -60.8(9) . . . . ?
O3 S1 C37 F2 -178.7(9) . . . . ?
O2 S1 C37 F2 58.0(10) . . . . ?
C41 O4 C38 C39 -9(3) . . . . ?
O4 C38 C39 C40 10(3) . . . . ?
C38 C39 C40 C41 -7(3) . . . . ?
C39 C40 C41 O4 2(3) . . . . ?
C38 O4 C41 C40 4(3) . . . . ?
C41' O4 C38' C39' -30(3) . . . . ?
O4 C38' C39' C40' 3(3) . . . . ?
C38' C39' C40' C41' 23(3) . . . . ?
C38' O4 C41' C40' 44(2) . . . . ?
C39' C40' C41' O4 -41(3) . . . . ?
C45 O5 C42 C43 8(2) . . . . ?
C44 C43 C42 O5 19(3) . . . . ?
C42 C43 C44 C45 -37(3) . . . . ?
C42 O5 C45 C44 -32(2) . . . . ?
C43 C44 C45 O5 43(3) . . . . ?
C49 O6 C46 C47 0(3) . . . . ?
O6 C46 C47 C48 -21(2) . . . . ?
C46 C47 C48 C49 32(2) . . . . ?
C47 C48 C49 O6 -34(2) . . . . ?
C46 O6 C49 C48 22(3) . . . . ?
C53 O7 C50 C51 5(3) . . . . ?
O7 C50 C51 C52 -41(3) . . . . ?
C50 C51 C52 C53 57(3) . . . . ?
C50 O7 C53 C52 32(3) . . . . ?
C51 C52 C53 O7 -50(3) . . . . ?
